data_4020428
loop_
_publ_author_name
'Stephen Hanessian'
'Yihua Hou'
'Malken Bayrakdarian'
'Marina Tintelnot-Blomley'

_publ_section_title
;
 Stereoselective Synthesis of Constrained Oxacyclic Hydroxyethylene
 Isosteres of Aspartic Protease Inhibitors: Aldol and Mukaiyama Aldol
 Methodologies for Branched Tetrahydrofuran 2-Carboxylic Acids
;
_journal_name_full 'Journal of Organic Chemistry'
_journal_page_first 6735
_journal_page_last 6745
_journal_paper_doi 10.1021/jo050749y
_journal_volume 70
_journal_year 2005
_chemical_formula_sum 'C24 H31 N O3'
_chemical_formula_weight 381.50
_space_group_IT_number 19
_symmetry_cell_setting orthorhombic
_symmetry_space_group_name_Hall 'P 2ac 2ab'
_symmetry_space_group_name_H-M 'P 21 21 21'
_cell_angle_alpha 90.00
_cell_angle_beta 90.00
_cell_angle_gamma 90.00
_cell_formula_units_Z 4
_cell_length_a 9.710(3)
_cell_length_b 10.824(2)
_cell_length_c 21.069(8)
_cell_measurement_temperature 293(2)
_cell_volume 2214.4(12)
_diffrn_ambient_temperature 293(2)
_exptl_crystal_density_diffrn 1.144
_cod_database_code 4020428

loop_
_symmetry_equiv_pos_as_xyz
'x, y, z'
'x+1/2, -y+1/2, -z'
'-x, y+1/2, -z+1/2'
'-x+1/2, -y, z+1/2'

loop_
_atom_site_label
_atom_site_type_symbol
_atom_site_fract_x
_atom_site_fract_y
_atom_site_fract_z
_atom_site_U_iso_or_equiv
_atom_site_adp_type
_atom_site_occupancy
_atom_site_symmetry_multiplicity
_atom_site_calc_flag
_atom_site_refinement_flags
_atom_site_disorder_assembly
_atom_site_disorder_group
C1 C 1.1824(2) 0.31152(18) 0.15555(9) 0.0636(5) Uani 1 1 d . . .
O1 O 1.26911(14) 0.25247(12) 0.18308(6) 0.0821(4) Uani 1 1 d . . .
C2 C 1.03041(16) 0.29020(15) 0.15283(7) 0.0535(4) Uani 1 1 d . . .
H2 H 1.0116 0.2286 0.1199 0.064 Uiso 1 1 calc R . .
C3 C 0.97693(18) 0.41503(15) 0.13005(8) 0.0624(5) Uani 1 1 d . . .
H3A H 0.8960 0.4055 0.1035 0.075 Uiso 1 1 calc R . .
H3B H 0.9548 0.4686 0.1655 0.075 Uiso 1 1 calc R . .
C4 C 1.0972(2) 0.46464(17) 0.09250(10) 0.0835(6) Uani 1 1 d . . .
H4A H 1.0909 0.4395 0.0484 0.100 Uiso 1 1 calc R . .
H4B H 1.0997 0.5541 0.0944 0.100 Uiso 1 1 calc R . .
O4 O 1.21837(13) 0.41228(12) 0.12201(6) 0.0811(4) Uani 1 1 d . . .
C5 C 0.96948(16) 0.24446(15) 0.21505(7) 0.0552(4) Uani 1 1 d . . .
H5 H 0.9833 0.3092 0.2470 0.066 Uiso 1 1 calc R . .
O5 O 1.03785(12) 0.13624(11) 0.23663(7) 0.0789(4) Uani 1 1 d . . .
H5A H 1.1214 0.1462 0.2342 0.118 Uiso 1 1 calc R . .
C6 C 0.81530(16) 0.21956(15) 0.21032(7) 0.0525(4) Uani 1 1 d . . .
H6 H 0.7761 0.2926 0.1896 0.063 Uiso 1 1 calc R . .
N6 N 0.78599(13) 0.11510(11) 0.16712(6) 0.0499(3) Uani 1 1 d . . .
C7 C 0.74553(19) 0.21255(16) 0.27545(7) 0.0683(5) Uani 1 1 d . . .
H7A H 0.6541 0.1781 0.2699 0.082 Uiso 1 1 calc R . .
H7B H 0.7973 0.1557 0.3018 0.082 Uiso 1 1 calc R . .
C8 C 0.7323(2) 0.3348(2) 0.31071(10) 0.0972(7) Uani 1 1 d . . .
H8 H 0.8248 0.3695 0.3162 0.117 Uiso 1 1 calc R . .
C9 C 0.6706(2) 0.3109(3) 0.37696(10) 0.1390(10) Uani 1 1 d . . .
H9A H 0.6535 0.3884 0.3977 0.209 Uiso 1 1 calc R . .
H9B H 0.7342 0.2632 0.4018 0.209 Uiso 1 1 calc R . .
H9C H 0.5857 0.2663 0.3727 0.209 Uiso 1 1 calc R . .
C10 C 0.6455(3) 0.4279(2) 0.27469(12) 0.1314(11) Uani 1 1 d . . .
H10A H 0.6926 0.4518 0.2365 0.197 Uiso 1 1 calc R . .
H10B H 0.6306 0.4994 0.3007 0.197 Uiso 1 1 calc R . .
H10C H 0.5585 0.3914 0.2640 0.197 Uiso 1 1 calc R . .
C11 C 0.65341(16) 0.13035(15) 0.13395(8) 0.0606(5) Uani 1 1 d . . .
H11A H 0.5825 0.1498 0.1648 0.073 Uiso 1 1 calc R . .
H11B H 0.6287 0.0530 0.1137 0.073 Uiso 1 1 calc R . .
C12 C 0.65811(16) 0.23065(15) 0.08464(8) 0.0526(4) Uani 1 1 d . . .
C13 C 0.56559(18) 0.32792(16) 0.08680(9) 0.0628(5) Uani 1 1 d . . .
H13 H 0.5012 0.3324 0.1194 0.075 Uiso 1 1 calc R . .
C14 C 0.5690(2) 0.41829(17) 0.04049(10) 0.0763(6) Uani 1 1 d . . .
H14 H 0.5056 0.4826 0.0417 0.092 Uiso 1 1 calc R . .
C15 C 0.6653(2) 0.41414(19) -0.00728(10) 0.0787(6) Uani 1 1 d . . .
H15 H 0.6679 0.4759 -0.0379 0.094 Uiso 1 1 calc R . .
C16 C 0.7570(2) 0.31854(19) -0.00939(9) 0.0743(6) Uani 1 1 d . . .
H16 H 0.8223 0.3152 -0.0416 0.089 Uiso 1 1 calc R . .
C17 C 0.75303(19) 0.22728(16) 0.03588(8) 0.0648(5) Uani 1 1 d . . .
H17 H 0.8153 0.1622 0.0336 0.078 Uiso 1 1 calc R . .
C18 C 0.79181(19) -0.00692(14) 0.19788(7) 0.0612(5) Uani 1 1 d . . .
H18A H 0.7079 -0.0202 0.2220 0.073 Uiso 1 1 calc R . .
H18B H 0.8686 -0.0089 0.2273 0.073 Uiso 1 1 calc R . .
C19 C 0.80823(18) -0.10933(15) 0.14984(8) 0.0570(5) Uani 1 1 d . . .
C20 C 0.7313(2) -0.21592(16) 0.15431(9) 0.0727(5) Uani 1 1 d . . .
H20 H 0.6669 -0.2242 0.1867 0.087 Uiso 1 1 calc R . .
C21 C 0.7489(2) -0.31032(18) 0.11130(11) 0.0897(7) Uani 1 1 d . . .
H21 H 0.6966 -0.3819 0.1151 0.108 Uiso 1 1 calc R . .
C22 C 0.8419(3) -0.3002(2) 0.06323(11) 0.0941(7) Uani 1 1 d . . .
H22 H 0.8526 -0.3639 0.0340 0.113 Uiso 1 1 calc R . .
C23 C 0.9196(3) -0.1948(2) 0.05844(10) 0.0972(7) Uani 1 1 d . . .
H23 H 0.9834 -0.1866 0.0258 0.117 Uiso 1 1 calc R . .
C24 C 0.9031(2) -0.10077(17) 0.10204(10) 0.0814(6) Uani 1 1 d . . .
H24 H 0.9574 -0.0303 0.0989 0.098 Uiso 1 1 calc R . .

loop_
_atom_site_aniso_label
_atom_site_aniso_U_11
_atom_site_aniso_U_22
_atom_site_aniso_U_33
_atom_site_aniso_U_23
_atom_site_aniso_U_13
_atom_site_aniso_U_12
C1 0.0648(14) 0.0652(13) 0.0608(12) -0.0108(11) 0.0067(11) -0.0003(11)
O1 0.0606(8) 0.0967(11) 0.0890(9) 0.0022(8) -0.0011(7) 0.0090(9)
C2 0.0558(11) 0.0526(10) 0.0520(10) -0.0086(8) -0.0027(9) 0.0009(9)
C3 0.0687(12) 0.0557(11) 0.0629(12) 0.0001(9) -0.0018(10) 0.0009(10)
C4 0.0885(15) 0.0705(14) 0.0915(15) 0.0099(12) 0.0072(14) -0.0015(12)
O4 0.0698(9) 0.0788(9) 0.0945(10) 0.0031(8) 0.0118(8) -0.0090(8)
C5 0.0563(10) 0.0540(10) 0.0554(10) -0.0058(9) -0.0074(9) 0.0006(9)
O5 0.0614(8) 0.0743(9) 0.1010(10) 0.0258(8) -0.0163(9) 0.0005(7)
C6 0.0551(11) 0.0501(10) 0.0524(10) -0.0034(8) -0.0042(8) -0.0007(9)
N6 0.0537(8) 0.0435(8) 0.0524(8) 0.0002(7) -0.0082(7) -0.0024(7)
C7 0.0688(12) 0.0765(13) 0.0597(11) -0.0095(10) 0.0037(10) -0.0017(11)
C8 0.0668(15) 0.128(2) 0.0967(17) -0.0545(15) 0.0126(13) -0.0089(15)
C9 0.116(2) 0.215(3) 0.0860(16) -0.0674(18) 0.0183(16) 0.0149(19)
C10 0.137(2) 0.0870(17) 0.170(3) -0.0290(18) 0.059(2) 0.0160(17)
C11 0.0585(12) 0.0528(11) 0.0704(12) -0.0004(9) -0.0112(10) -0.0044(9)
C12 0.0489(10) 0.0525(11) 0.0564(10) -0.0016(9) -0.0140(9) -0.0035(9)
C13 0.0549(11) 0.0646(12) 0.0688(12) -0.0013(10) -0.0098(10) 0.0013(10)
C14 0.0731(14) 0.0596(13) 0.0962(16) 0.0042(12) -0.0211(13) 0.0064(11)
C15 0.0878(16) 0.0747(15) 0.0735(14) 0.0162(12) -0.0223(12) -0.0139(13)
C16 0.0761(15) 0.0889(14) 0.0577(12) -0.0005(12) -0.0042(11) -0.0039(13)
C17 0.0678(12) 0.0692(12) 0.0574(11) -0.0063(10) -0.0070(10) 0.0057(11)
C18 0.0712(13) 0.0516(10) 0.0608(11) 0.0055(9) -0.0051(9) -0.0020(10)
C19 0.0625(12) 0.0455(10) 0.0629(11) 0.0058(10) -0.0092(9) -0.0006(9)
C20 0.0755(13) 0.0579(11) 0.0847(13) 0.0029(11) -0.0064(12) -0.0083(11)
C21 0.1078(19) 0.0545(13) 0.1067(18) -0.0074(13) -0.0184(16) -0.0154(13)
C22 0.140(2) 0.0576(14) 0.0848(16) -0.0106(12) -0.0129(16) 0.0082(15)
C23 0.140(2) 0.0658(13) 0.0855(15) 0.0009(12) 0.0276(15) 0.0067(16)
C24 0.1043(17) 0.0518(12) 0.0880(14) -0.0036(12) 0.0177(14) -0.0061(12)

loop_
_geom_bond_atom_site_label_1
_geom_bond_atom_site_label_2
_geom_bond_distance
_geom_bond_site_symmetry_2
_geom_bond_publ_flag
C1 O1 1.2059(19) . ?
C1 O4 1.346(2) . ?
C1 C2 1.495(2) . ?
C2 C5 1.521(2) . ?
C2 C3 1.525(2) . ?
C2 H2 0.9800 . ?
C3 C4 1.509(2) . ?
C3 H3A 0.9700 . ?
C3 H3B 0.9700 . ?
C4 O4 1.446(2) . ?
C4 H4A 0.9700 . ?
C4 H4B 0.9700 . ?
C5 O5 1.4211(17) . ?
C5 C6 1.524(2) . ?
C5 H5 0.9800 . ?
O5 H5A 0.8200 . ?
C6 N6 1.4792(18) . ?
C6 C7 1.532(2) . ?
C6 H6 0.9800 . ?
N6 C18 1.4723(17) . ?
N6 C11 1.4740(18) . ?
C7 C8 1.523(2) . ?
C7 H7A 0.9700 . ?
C7 H7B 0.9700 . ?
C8 C10 1.517(3) . ?
C8 C9 1.541(3) . ?
C8 H8 0.9800 . ?
C9 H9A 0.9600 . ?
C9 H9B 0.9600 . ?
C9 H9C 0.9600 . ?
C10 H10A 0.9600 . ?
C10 H10B 0.9600 . ?
C10 H10C 0.9600 . ?
C11 C12 1.503(2) . ?
C11 H11A 0.9700 . ?
C11 H11B 0.9700 . ?
C12 C17 1.381(2) . ?
C12 C13 1.385(2) . ?
C13 C14 1.382(2) . ?
C13 H13 0.9300 . ?
C14 C15 1.374(2) . ?
C14 H14 0.9300 . ?
C15 C16 1.366(2) . ?
C15 H15 0.9300 . ?
C16 C17 1.374(2) . ?
C16 H16 0.9300 . ?
C17 H17 0.9300 . ?
C18 C19 1.509(2) . ?
C18 H18A 0.9700 . ?
C18 H18B 0.9700 . ?
C19 C24 1.368(2) . ?
C19 C20 1.378(2) . ?
C20 C21 1.377(2) . ?
C20 H20 0.9300 . ?
C21 C22 1.362(3) . ?
C21 H21 0.9300 . ?
C22 C23 1.371(3) . ?
C22 H22 0.9300 . ?
C23 C24 1.380(2) . ?
C23 H23 0.9300 . ?
C24 H24 0.9300 . ?

loop_
_cod_related_entry_id
_cod_related_entry_database
_cod_related_entry_code
1 ChemSpider 9455483
